data_1534190
loop_
_publ_author_name
'Avignant, D.'
'Mansouri, I.'
'Chevalier, R.'
'Cousseins, J.C.'

_publ_section_title
;
 Crystal structure and fast ionic conduction of Tl Zr F5
;
_journal_name_full 'Journal of Solid State Chemistry'
_journal_page_first 121
_journal_page_last 127
_journal_volume 38
_journal_year 1981
_chemical_formula_sum 'F5 Tl Zr'
_chemical_name_systematic 'Tl (Zr F5)'
_space_group_IT_number 14
_symmetry_space_group_name_Hall '-P 2ybc'
_symmetry_space_group_name_H-M 'P 1 21/c 1'
_cell_angle_alpha 90
_cell_angle_beta 123.99
_cell_angle_gamma 90
_cell_formula_units_Z 4
_cell_length_a 8.112
_cell_length_b 7.927
_cell_length_c 7.929
_cell_volume 422.747
_citation_journal_id_ASTM JSSCBI
_cod_data_source_file Avignant_JSSCBI_1981_1416.cif
_cod_data_source_block F5Tl1Zr1
_cod_original_formula_sum 'F5 Tl1 Zr1'
_cod_database_code 1534190

loop_
_symmetry_equiv_pos_as_xyz
x,y,z
-x,y+1/2,-z+1/2
-x,-y,-z
x,-y-1/2,z-1/2

loop_
_atom_site_label
_atom_site_type_symbol
_atom_site_fract_x
_atom_site_fract_y
_atom_site_fract_z
_atom_site_occupancy
_atom_site_U_iso_or_equiv
F1 F-1 0.2238 0.2085 0.0626 1 0.0
F4 F-1 0.2017 0.7073 0.1164 1 0.0
F2 F-1 0.4883 0.7078 0.0545 1 0.0
F3 F-1 0.3259 0.4936 0.3977 1 0.0
Zr1 Zr+4 0.492 0.6634 0.3311 1 0.0
F5 F-1 0.5046 0.437 0.215 1 0.0
Tl1 Tl+1 0.069 0.0284 0.2715 1 0.0
